data_4125600
loop_
_publ_author_name
'Van Raden, Jeff M.'
'Louie, Shayan'
'Zakharov, Lev N.'
'Jasti, Ramesh'

_publ_section_title
;
 2,2'-Bipyridyl-Embedded Cycloparaphenylenes as a General Strategy To
 Investigate Nanohoop-Based Coordination Complexes.
;
_journal_issue 8
_journal_name_full 'Journal of the American Chemical Society'
_journal_page_first 2936
_journal_page_last 2939
_journal_paper_doi 10.1021/jacs.7b00359
_journal_volume 139
_journal_year 2017
_chemical_formula_sum 'C76 H70 F12 N6 P2 Ru'
_chemical_formula_weight 1458.39
_space_group_crystal_system orthorhombic
_space_group_IT_number 29
_space_group_name_Hall 'P 2c -2ac'
_space_group_name_H-M_alt 'P c a 21'
_symmetry_space_group_name_Hall 'P 2c -2ac'
_symmetry_space_group_name_H-M 'P c a 21'
_atom_sites_solution_hydrogens geom
_audit_creation_method SHELXL-2014/7
_cell_angle_alpha 90
_cell_angle_beta 90
_cell_angle_gamma 90
_cell_formula_units_Z 4
_cell_length_a 17.6487(16)
_cell_length_b 20.6724(19)
_cell_length_c 18.2635(14)
_cell_measurement_reflns_used 2213
_cell_measurement_temperature 173(2)
_cell_measurement_theta_max 44.34
_cell_measurement_theta_min 3.29
_cell_volume 6663.3(10)
_computing_cell_refinement 'Bruker SAINT'
_computing_data_collection 'Bruker APEX2'
_computing_data_reduction 'Bruker SAINT'
_computing_molecular_graphics 'Bruker SHELXTL'
_computing_publication_material 'Bruker SHELXTL'
_computing_structure_refinement 'SHELXL-2014/7 (Sheldrick, 2014)'
_computing_structure_solution 'SHELXS-97 (Sheldrick 2008)'
_diffrn_ambient_temperature 173(2)
_diffrn_measured_fraction_theta_full 0.992
_diffrn_measured_fraction_theta_max 0.992
_diffrn_measurement_device_type 'Bruker Apex-II CCD'
_diffrn_measurement_method '\f and \w scans'
_diffrn_radiation_type CuK\a
_diffrn_radiation_wavelength 1.54178
_diffrn_reflns_av_R_equivalents 0.0969
_diffrn_reflns_av_unetI/netI 0.1634
_diffrn_reflns_Laue_measured_fraction_full 0.992
_diffrn_reflns_Laue_measured_fraction_max 0.992
_diffrn_reflns_limit_h_max 19
_diffrn_reflns_limit_h_min -17
_diffrn_reflns_limit_k_max 23
_diffrn_reflns_limit_k_min -17
_diffrn_reflns_limit_l_max 20
_diffrn_reflns_limit_l_min -19
_diffrn_reflns_number 22197
_diffrn_reflns_point_group_measured_fraction_full 0.992
_diffrn_reflns_point_group_measured_fraction_max 0.992
_diffrn_reflns_theta_full 59.393
_diffrn_reflns_theta_max 59.393
_diffrn_reflns_theta_min 2.137
_diffrn_source 'Incoatec I\mS'
_exptl_absorpt_coefficient_mu 3.071
_exptl_absorpt_correction_T_max 0.7516
_exptl_absorpt_correction_T_min 0.3964
_exptl_absorpt_correction_type multi-scan
_exptl_absorpt_process_details SADABS
_exptl_crystal_colour orange
_exptl_crystal_density_diffrn 1.454
_exptl_crystal_description plate
_exptl_crystal_F_000 3000
_exptl_crystal_size_max 0.190
_exptl_crystal_size_mid 0.160
_exptl_crystal_size_min 0.010
_platon_squeeze_details
;
Two solvent pentane molecules, C5H12 (42 electrons), 
are disordered and fill out empty space in the packing. 
They were treated by SQUEEZE. 
;
_refine_diff_density_max 1.649
_refine_diff_density_min -0.979
_refine_diff_density_rms 0.123
_refine_ls_abs_structure_details
;
 Refined as an inversion twin.
;
_refine_ls_abs_structure_Flack 0.85(4)
_refine_ls_extinction_method none
_refine_ls_goodness_of_fit_ref 1.031
_refine_ls_hydrogen_treatment constr
_refine_ls_matrix_type full
_refine_ls_number_parameters 785
_refine_ls_number_reflns 8935
_refine_ls_number_restraints 833
_refine_ls_restrained_S_all 1.019
_refine_ls_R_factor_all 0.1629
_refine_ls_R_factor_gt 0.1194
_refine_ls_shift/su_max 0.002
_refine_ls_shift/su_mean 0.000
_refine_ls_structure_factor_coef Fsqd
_refine_ls_weighting_details 'w=1/[\s^2^(Fo^2^)+(0.1964P)^2^] where P=(Fo^2^+2Fc^2^)/3'
_refine_ls_weighting_scheme calc
_refine_ls_wR_factor_gt 0.3092
_refine_ls_wR_factor_ref 0.3449
_reflns_Friedel_coverage 0.927
_reflns_Friedel_fraction_full 0.992
_reflns_Friedel_fraction_max 0.992
_reflns_number_gt 4940
_reflns_number_total 8935
_reflns_threshold_expression 'I > 2\s(I)'
_cod_data_source_file ja7b00359_si_002.cif
_cod_data_source_block cu_jasr78_0m_a_sqd
_cod_depositor_comments
;
The following automatic conversions were performed:

'_exptl_absorpt_correction_type' value 'Multi-scan' changed to
'multi-scan' according to
/home/data/users/saulius/crontab/automatic-downloads/rss-feeds/ACS/lib/dictionaries/cif_core.dic
dictionary named 'cif_core.dic' version 2.4.2 from 2011-04-26.

Automatic conversion script
Id: cif_fix_values 4973 2017-02-22 13:04:09Z antanas 

 Adding full bibliography for 4125600.cif.
;
_cod_database_code 4125600
_shelx_shelxl_version_number 2014/7
_shelx_space_group_comment
;
The symmetry employed for this shelxl refinement is uniquely defined
by the following loop, which should always be used as a source of
symmetry information in preference to the above space-group names.
They are only intended as comments.
;
_shelx_estimated_absorpt_t_min 0.593
_shelx_estimated_absorpt_t_max 0.970
_platon_squeeze_void_probe_radius 1.20

loop_
_space_group_symop_operation_xyz
'x, y, z'
'-x, -y, z+1/2'
'x+1/2, -y, z'
'-x+1/2, y, z+1/2'

loop_
_atom_site_label
_atom_site_type_symbol
_atom_site_fract_x
_atom_site_fract_y
_atom_site_fract_z
_atom_site_U_iso_or_equiv
_atom_site_adp_type
_atom_site_occupancy
_atom_site_site_symmetry_order
_atom_site_calc_flag
_atom_site_refinement_flags_posn
_atom_site_refinement_flags_adp
Ru1 Ru 0.62785(8) 0.61235(8) 0.48399(14) 0.0755(6) Uani 1 1 d . U
P1 P 0.5038(4) 0.7895(3) 0.1464(4) 0.0768(16) Uani 1 1 d . U
P2 P 0.7375(8) 0.4471(6) 0.6975(6) 0.140(3) Uani 1 1 d . U
N1 N 0.6795(9) 0.6243(8) 0.5827(10) 0.064(4) Uani 1 1 d . U
N2 N 0.7031(10) 0.6869(8) 0.4643(10) 0.068(4) Uani 1 1 d . U
N3 N 0.7000(10) 0.5408(8) 0.4608(11) 0.079(5) Uani 1 1 d D U
N4 N 0.5598(10) 0.5366(10) 0.5156(11) 0.077(4) Uani 1 1 d D U
N5 N 0.5786(10) 0.6083(10) 0.3825(12) 0.080(4) Uani 1 1 d D U
N6 N 0.5476(12) 0.6860(11) 0.4820(15) 0.107(5) Uani 1 1 d D U
F1 F 0.4717(12) 0.7852(11) 0.2233(10) 0.138(6) Uani 1 1 d . U
F2 F 0.4991(14) 0.8651(11) 0.1659(12) 0.145(6) Uani 1 1 d . U
F3 F 0.5335(12) 0.8071(11) 0.0677(11) 0.138(5) Uani 1 1 d . U
F4 F 0.5177(14) 0.7232(10) 0.1216(12) 0.147(6) Uani 1 1 d . U
F5 F 0.5857(12) 0.7984(13) 0.1647(11) 0.149(6) Uani 1 1 d . U
F6 F 0.4276(12) 0.7996(12) 0.1132(11) 0.142(6) Uani 1 1 d . U
F7 F 0.6538(15) 0.4646(12) 0.6749(12) 0.156(6) Uani 1 1 d . U
F8 F 0.7686(15) 0.4964(13) 0.6438(11) 0.162(6) Uani 1 1 d . U
F9 F 0.8244(16) 0.4333(12) 0.7173(14) 0.166(7) Uani 1 1 d . U
F10 F 0.7077(16) 0.3916(13) 0.7533(13) 0.167(7) Uani 1 1 d . U
F11 F 0.7313(18) 0.5037(14) 0.7606(13) 0.179(8) Uani 1 1 d . U
F12 F 0.7402(19) 0.3906(13) 0.6371(15) 0.184(8) Uani 1 1 d . U
C1 C 0.7448(12) 0.6583(11) 0.5865(12) 0.064(4) Uani 1 1 d . U
C2 C 0.7811(13) 0.6705(11) 0.6457(13) 0.073(5) Uani 1 1 d . U
H2A H 0.8292 0.6911 0.6442 0.087 Uiso 1 1 calc R U
C3 C 0.7483(17) 0.6526(12) 0.7128(14) 0.086(6) Uani 1 1 d . U
H3A H 0.7741 0.6617 0.7572 0.103 Uiso 1 1 calc R U
C4 C 0.6800(15) 0.6224(14) 0.7148(13) 0.085(6) Uani 1 1 d . U
C5 C 0.6488(17) 0.6055(16) 0.6505(15) 0.101(9) Uani 1 1 d . U
H5A H 0.6042 0.5798 0.6508 0.121 Uiso 1 1 calc R U
C6 C 0.6303(15) 0.6243(11) 0.7742(13) 0.075(5) Uani 1 1 d . U
C7 C 0.6281(14) 0.6762(12) 0.8291(12) 0.075(6) Uani 1 1 d . U
H7A H 0.6719 0.7025 0.8341 0.090 Uiso 1 1 calc R U
C8 C 0.5687(15) 0.6892(13) 0.8729(12) 0.078(6) Uani 1 1 d . U
H8A H 0.5735 0.7217 0.9094 0.093 Uiso 1 1 calc R U
C9 C 0.4988(16) 0.6553(14) 0.8656(14) 0.085(5) Uani 1 1 d . U
C10 C 0.5030(17) 0.5984(13) 0.8270(13) 0.084(6) Uani 1 1 d . U
H10A H 0.4614 0.5692 0.8265 0.100 Uiso 1 1 calc R U
C11 C 0.5699(17) 0.5840(15) 0.7880(16) 0.095(7) Uani 1 1 d . U
H11A H 0.5738 0.5413 0.7689 0.114 Uiso 1 1 calc R U
C12 C 0.4287(15) 0.6839(12) 0.8858(12) 0.075(5) Uani 1 1 d . U
C13 C 0.4265(16) 0.7377(13) 0.9340(14) 0.083(6) Uani 1 1 d . U
H13A H 0.4656 0.7426 0.9693 0.100 Uiso 1 1 calc R U
C14 C 0.3740(18) 0.7795(18) 0.931(2) 0.112(9) Uani 1 1 d . U
H14A H 0.3746 0.8144 0.9653 0.134 Uiso 1 1 calc R U
C15 C 0.3120(16) 0.7756(14) 0.8774(15) 0.091(6) Uani 1 1 d . U
C16 C 0.3054(15) 0.7196(13) 0.8355(14) 0.083(6) Uani 1 1 d . U
H16A H 0.2638 0.7123 0.8035 0.100 Uiso 1 1 calc R U
C17 C 0.3667(15) 0.6731(15) 0.8442(15) 0.090(7) Uani 1 1 d . U
H17A H 0.3628 0.6330 0.8192 0.108 Uiso 1 1 calc R U
C18 C 0.2717(15) 0.8374(13) 0.8459(11) 0.078(5) Uani 1 1 d . U
C19 C 0.3098(16) 0.8926(14) 0.8447(13) 0.085(6) Uani 1 1 d . U
H19A H 0.3494 0.8995 0.8791 0.102 Uiso 1 1 calc R U
C20 C 0.2932(19) 0.9392(17) 0.7954(17) 0.109(9) Uani 1 1 d . U
H20A H 0.3202 0.9790 0.7957 0.131 Uiso 1 1 calc R U
C21 C 0.2410(18) 0.9293(14) 0.7483(14) 0.094(7) Uani 1 1 d . U
C22 C 0.1923(17) 0.8753(14) 0.7485(14) 0.092(7) Uani 1 1 d . U
H22A H 0.1525 0.8700 0.7140 0.110 Uiso 1 1 calc R U
C23 C 0.2072(15) 0.8303(15) 0.8035(13) 0.087(6) Uani 1 1 d . U
H23A H 0.1736 0.7952 0.8118 0.105 Uiso 1 1 calc R U
C24 C 0.2507(19) 0.9668(15) 0.6733(15) 0.100(7) Uani 1 1 d . U
C25 C 0.2848(16) 1.0270(14) 0.6689(13) 0.089(6) Uani 1 1 d . U
H25A H 0.2830 1.0557 0.7096 0.107 Uiso 1 1 calc R U
C26 C 0.321(2) 1.0451(15) 0.6066(15) 0.103(8) Uani 1 1 d . U
H26A H 0.3519 1.0825 0.6070 0.124 Uiso 1 1 calc R U
C27 C 0.3127(18) 1.0089(14) 0.5401(13) 0.091(6) Uani 1 1 d . U
C28 C 0.2640(15) 0.9554(12) 0.5435(13) 0.081(6) Uani 1 1 d . U
H28A H 0.2524 0.9321 0.5001 0.097 Uiso 1 1 calc R U
C29 C 0.2345(18) 0.9373(15) 0.6057(15) 0.096(7) Uani 1 1 d . U
H29A H 0.2000 0.9020 0.6054 0.115 Uiso 1 1 calc R U
C30 C 0.3723(16) 1.0160(11) 0.4801(17) 0.088(5) Uani 1 1 d . U
C31 C 0.4344(19) 1.0480(13) 0.4935(19) 0.106(7) Uani 1 1 d . U
H31A H 0.4335 1.0808 0.5300 0.127 Uiso 1 1 calc R U
C32 C 0.504(2) 1.0359(15) 0.455(2) 0.121(9) Uani 1 1 d . U
H32A H 0.5478 1.0604 0.4660 0.145 Uiso 1 1 calc R U
C33 C 0.505(2) 0.9833(13) 0.3981(17) 0.099(6) Uani 1 1 d . U
C34 C 0.438(2) 0.9601(13) 0.3819(17) 0.095(7) Uani 1 1 d . U
H34A H 0.4353 0.9322 0.3407 0.114 Uiso 1 1 calc R U
C35 C 0.3718(18) 0.9710(15) 0.4162(15) 0.096(7) Uani 1 1 d . U
H35A H 0.3263 0.9508 0.4005 0.115 Uiso 1 1 calc R U
C36 C 0.5744(18) 0.9497(12) 0.3807(16) 0.088(6) Uani 1 1 d . U
C37 C 0.6318(17) 0.9516(13) 0.4276(17) 0.096(7) Uani 1 1 d . U
H37A H 0.6334 0.9885 0.4585 0.115 Uiso 1 1 calc R U
C38 C 0.6902(17) 0.9071(11) 0.4376(16) 0.088(6) Uani 1 1 d . U
H38A H 0.7298 0.9130 0.4722 0.106 Uiso 1 1 calc R U
C39 C 0.6846(15) 0.8530(12) 0.3918(15) 0.082(5) Uani 1 1 d . U
C40 C 0.6317(17) 0.8540(13) 0.3340(18) 0.095(7) Uani 1 1 d . U
H40A H 0.6347 0.8227 0.2960 0.114 Uiso 1 1 calc R U
C41 C 0.577(2) 0.8994(13) 0.3325(18) 0.104(8) Uani 1 1 d . U
H41A H 0.5386 0.8963 0.2962 0.125 Uiso 1 1 calc R U
C42 C 0.7278(17) 0.7960(12) 0.4163(16) 0.089(6) Uani 1 1 d . U
C43 C 0.7882(16) 0.7991(13) 0.4625(16) 0.094(7) Uani 1 1 d . U
H43A H 0.8188 0.8369 0.4629 0.113 Uiso 1 1 calc R U
C44 C 0.8062(13) 0.7472(12) 0.5099(14) 0.079(6) Uani 1 1 d . U
H44A H 0.8515 0.7483 0.5380 0.095 Uiso 1 1 calc R U
C45 C 0.7561(12) 0.6933(11) 0.5153(12) 0.069(5) Uani 1 1 d . U
C46 C 0.6849(16) 0.7364(12) 0.4141(13) 0.081(6) Uani 1 1 d . U
H46A H 0.6453 0.7306 0.3796 0.097 Uiso 1 1 calc R U
C47 C 0.7721(13) 0.5402(14) 0.4400(17) 0.102(7) Uani 1 1 d D U
H47A H 0.7929 0.5824 0.4358 0.122 Uiso 1 1 calc R U
C48 C 0.8239(17) 0.4922(14) 0.4230(13) 0.100(7) Uani 1 1 d D U
H48A H 0.8734 0.4992 0.4044 0.119 Uiso 1 1 calc R U
C49 C 0.7926(19) 0.4335(18) 0.437(2) 0.130(10) Uani 1 1 d D U
H49A H 0.8193 0.3961 0.4216 0.156 Uiso 1 1 calc R U
C50 C 0.7235(18) 0.4248(14) 0.473(3) 0.136(11) Uani 1 1 d D U
H50A H 0.7084 0.3833 0.4904 0.164 Uiso 1 1 calc R U
C51 C 0.6771(14) 0.4791(10) 0.4838(18) 0.095(5) Uani 1 1 d D U
C52 C 0.5962(16) 0.4796(12) 0.5108(15) 0.095(6) Uani 1 1 d D U
C53 C 0.555(2) 0.4265(17) 0.526(2) 0.133(10) Uani 1 1 d D U
H53A H 0.5750 0.3849 0.5148 0.160 Uiso 1 1 calc R U
C54 C 0.4829(18) 0.4314(17) 0.5560(17) 0.117(8) Uani 1 1 d D U
H54A H 0.4575 0.3942 0.5740 0.140 Uiso 1 1 calc R U
C55 C 0.4493(18) 0.4915(15) 0.5597(19) 0.120(9) Uani 1 1 d D U
H55A H 0.3982 0.4960 0.5752 0.144 Uiso 1 1 calc R U
C56 C 0.4920(12) 0.5453(14) 0.5401(15) 0.093(7) Uani 1 1 d D U
H56A H 0.4716 0.5877 0.5446 0.112 Uiso 1 1 calc R U
C57 C 0.6010(13) 0.5663(10) 0.3293(11) 0.068(5) Uani 1 1 d D U
H57A H 0.6424 0.5384 0.3395 0.081 Uiso 1 1 calc R U
C58 C 0.5672(15) 0.5618(15) 0.2617(13) 0.097(7) Uani 1 1 d D U
H58A H 0.5870 0.5355 0.2236 0.117 Uiso 1 1 calc R U
C59 C 0.5030(14) 0.5982(13) 0.2534(14) 0.093(7) Uani 1 1 d D U
H59A H 0.4765 0.5965 0.2082 0.111 Uiso 1 1 calc R U
C60 C 0.4753(17) 0.6374(17) 0.3085(14) 0.111(8) Uani 1 1 d D U
H60A H 0.4289 0.6601 0.3024 0.133 Uiso 1 1 calc R U
C61 C 0.5165(16) 0.6431(16) 0.3732(15) 0.111(9) Uani 1 1 d D U
C62 C 0.506(2) 0.6928(19) 0.4214(18) 0.151(15) Uani 1 1 d D U
C63 C 0.454(3) 0.743(2) 0.417(3) 0.19(2) Uani 1 1 d D U
H63A H 0.4148 0.7429 0.3818 0.234 Uiso 1 1 calc R U
C64 C 0.462(3) 0.795(2) 0.4653(18) 0.170(15) Uani 1 1 d D U
H64A H 0.4367 0.8343 0.4568 0.203 Uiso 1 1 calc R U
C65 C 0.509(3) 0.787(2) 0.528(2) 0.19(2) Uani 1 1 d D U
H65A H 0.5135 0.8213 0.5620 0.232 Uiso 1 1 calc R U
C66 C 0.550(2) 0.7294(15) 0.5401(17) 0.119(9) Uani 1 1 d D U
H66A H 0.5760 0.7208 0.5843 0.143 Uiso 1 1 calc R U

loop_
_atom_site_aniso_label
_atom_site_aniso_U_11
_atom_site_aniso_U_22
_atom_site_aniso_U_33
_atom_site_aniso_U_23
_atom_site_aniso_U_13
_atom_site_aniso_U_12
Ru1 0.0581(8) 0.0899(11) 0.0785(12) -0.0234(12) -0.0138(11) 0.0011(8)
P1 0.077(4) 0.100(4) 0.054(3) -0.008(3) -0.007(3) 0.001(3)
P2 0.169(8) 0.168(8) 0.083(5) 0.016(5) 0.005(5) 0.034(7)
N1 0.058(7) 0.067(9) 0.067(7) -0.015(6) -0.003(5) -0.003(6)
N2 0.064(7) 0.079(7) 0.063(8) -0.016(6) -0.005(6) 0.004(6)
N3 0.072(7) 0.081(7) 0.083(12) -0.017(7) -0.018(7) 0.000(6)
N4 0.066(7) 0.101(8) 0.064(10) -0.016(7) -0.027(7) -0.016(6)
N5 0.066(8) 0.096(10) 0.079(8) -0.004(7) -0.005(6) -0.011(7)
N6 0.092(10) 0.126(10) 0.102(10) -0.010(9) -0.013(9) 0.021(8)
F1 0.148(12) 0.180(14) 0.084(8) -0.012(8) 0.010(8) -0.010(10)
F2 0.185(14) 0.148(9) 0.102(12) -0.011(7) -0.015(10) -0.003(8)
F3 0.154(12) 0.173(13) 0.088(8) -0.009(8) -0.003(8) 0.001(10)
F4 0.183(14) 0.143(9) 0.114(12) -0.019(8) -0.005(11) 0.016(8)
F5 0.130(9) 0.214(15) 0.102(11) -0.026(10) -0.007(8) -0.004(8)
F6 0.134(9) 0.203(14) 0.089(10) -0.035(10) -0.026(7) 0.021(8)
F7 0.189(11) 0.193(16) 0.085(11) 0.013(10) 0.002(9) 0.041(10)
F8 0.203(15) 0.195(13) 0.086(10) 0.028(9) 0.013(10) 0.031(11)
F9 0.188(11) 0.174(16) 0.135(14) 0.031(12) -0.014(10) 0.033(10)
F10 0.190(16) 0.195(14) 0.115(12) 0.034(10) -0.010(11) 0.025(11)
F11 0.237(19) 0.189(13) 0.110(12) 0.004(9) 0.005(11) 0.041(12)
F12 0.233(19) 0.209(14) 0.111(12) -0.006(10) 0.003(12) 0.046(12)
C1 0.056(8) 0.085(11) 0.051(7) -0.020(6) -0.002(6) -0.002(7)
C2 0.079(10) 0.082(13) 0.057(8) -0.021(8) -0.016(7) -0.008(9)
C3 0.098(11) 0.104(15) 0.057(9) -0.016(9) -0.011(8) -0.019(11)
C4 0.094(10) 0.115(16) 0.047(7) -0.015(8) -0.012(6) -0.020(10)
C5 0.102(13) 0.14(2) 0.056(8) -0.021(8) -0.004(7) -0.047(14)
C6 0.101(11) 0.076(11) 0.046(8) -0.003(7) -0.007(7) -0.010(8)
C7 0.086(11) 0.091(12) 0.047(10) -0.008(9) 0.007(8) -0.021(9)
C8 0.093(10) 0.101(13) 0.040(10) -0.006(9) 0.006(8) -0.010(8)
C9 0.097(9) 0.100(11) 0.057(12) 0.007(9) -0.006(8) -0.018(7)
C10 0.109(12) 0.090(11) 0.052(11) 0.015(8) -0.003(9) -0.016(8)
C11 0.115(12) 0.091(12) 0.079(15) -0.011(11) 0.009(10) -0.026(9)
C12 0.091(9) 0.095(11) 0.039(10) 0.012(8) -0.007(7) -0.025(7)
C13 0.100(12) 0.100(12) 0.049(11) 0.002(9) -0.018(9) -0.021(9)
C14 0.114(14) 0.130(15) 0.092(15) -0.007(12) -0.029(12) -0.008(11)
C15 0.099(12) 0.107(10) 0.068(12) -0.004(8) -0.011(10) -0.017(8)
C16 0.088(11) 0.101(11) 0.061(13) -0.003(9) -0.002(10) -0.022(8)
C17 0.093(10) 0.113(13) 0.065(13) -0.014(11) -0.014(9) -0.018(9)
C18 0.095(11) 0.116(10) 0.022(8) -0.018(8) 0.000(8) -0.004(8)
C19 0.102(13) 0.113(11) 0.041(10) -0.022(8) 0.001(9) -0.001(9)
C20 0.124(17) 0.127(14) 0.075(13) 0.000(10) -0.038(13) -0.023(12)
C21 0.105(14) 0.116(13) 0.061(10) -0.006(9) -0.026(9) -0.008(11)
C22 0.104(14) 0.123(13) 0.048(10) -0.016(9) -0.018(10) -0.012(10)
C23 0.094(11) 0.129(13) 0.040(10) -0.014(9) -0.004(9) -0.008(9)
C24 0.126(17) 0.117(12) 0.057(8) -0.005(8) -0.026(9) 0.003(11)
C25 0.118(16) 0.107(12) 0.042(9) -0.010(8) -0.023(9) 0.007(11)
C26 0.142(18) 0.115(14) 0.052(9) -0.012(9) -0.015(10) -0.008(13)
C27 0.139(13) 0.093(13) 0.042(8) 0.001(8) -0.028(8) 0.008(10)
C28 0.112(13) 0.089(12) 0.042(8) 0.003(8) -0.040(8) 0.018(9)
C29 0.127(16) 0.103(14) 0.059(8) 0.001(8) -0.027(9) 0.001(12)
C30 0.136(12) 0.084(11) 0.044(8) 0.008(9) -0.029(8) 0.012(9)
C31 0.144(12) 0.090(13) 0.083(15) -0.008(12) -0.024(10) 0.005(10)
C32 0.153(14) 0.100(15) 0.110(18) -0.017(14) -0.010(11) -0.003(11)
C33 0.138(11) 0.077(12) 0.083(14) 0.006(10) -0.018(9) 0.004(9)
C34 0.135(12) 0.084(14) 0.066(13) -0.002(11) -0.015(9) 0.001(10)
C35 0.131(13) 0.104(15) 0.053(10) 0.000(10) -0.026(9) 0.005(11)
C36 0.132(12) 0.060(10) 0.073(12) 0.006(9) -0.014(9) -0.006(8)
C37 0.135(13) 0.073(12) 0.080(15) -0.005(10) -0.016(11) 0.002(10)
C38 0.117(14) 0.062(10) 0.085(13) 0.005(9) -0.001(11) -0.014(8)
C39 0.099(12) 0.068(8) 0.079(12) 0.001(7) 0.011(9) -0.018(8)
C40 0.125(14) 0.072(11) 0.089(13) 0.004(9) -0.005(11) -0.010(10)
C41 0.140(15) 0.083(12) 0.090(14) -0.009(11) -0.017(12) 0.001(11)
C42 0.113(12) 0.072(8) 0.083(14) -0.018(8) -0.014(10) -0.009(7)
C43 0.107(13) 0.093(11) 0.081(15) -0.010(9) -0.011(10) -0.018(9)
C44 0.066(10) 0.096(10) 0.075(13) -0.016(8) 0.005(8) -0.011(8)
C45 0.062(9) 0.090(10) 0.055(8) -0.013(7) -0.007(6) -0.011(7)
C46 0.107(14) 0.077(9) 0.060(11) -0.016(7) -0.019(10) -0.006(8)
C47 0.079(9) 0.127(14) 0.099(18) -0.019(12) -0.020(9) 0.015(8)
C48 0.115(13) 0.142(15) 0.042(12) -0.005(12) -0.023(10) 0.039(11)
C49 0.128(15) 0.142(16) 0.12(2) 0.002(14) -0.009(15) 0.033(11)
C50 0.148(15) 0.109(12) 0.15(3) -0.004(13) 0.011(17) 0.017(10)
C51 0.108(9) 0.092(8) 0.084(13) -0.025(9) -0.027(9) -0.009(7)
C52 0.113(10) 0.099(9) 0.073(15) -0.009(9) -0.024(9) -0.006(7)
C53 0.150(15) 0.126(12) 0.12(2) 0.003(12) -0.004(15) -0.032(10)
C54 0.142(15) 0.140(15) 0.068(17) 0.010(13) -0.020(13) -0.034(11)
C55 0.103(13) 0.151(14) 0.11(2) 0.013(14) -0.011(13) -0.044(11)
C56 0.072(9) 0.123(13) 0.084(16) 0.014(11) -0.016(9) -0.013(8)
C57 0.072(11) 0.072(11) 0.059(9) 0.011(8) -0.003(8) -0.013(8)
C58 0.104(14) 0.132(17) 0.056(10) 0.008(10) -0.005(9) -0.007(12)
C59 0.093(13) 0.125(17) 0.060(11) 0.024(10) -0.003(9) -0.014(11)
C60 0.094(14) 0.16(2) 0.080(11) 0.006(12) -0.010(10) 0.005(13)
C61 0.098(13) 0.148(16) 0.088(11) -0.007(11) -0.016(10) 0.030(12)
C62 0.15(2) 0.187(19) 0.113(14) -0.035(14) -0.045(16) 0.07(2)
C63 0.23(3) 0.23(2) 0.12(3) -0.04(2) -0.06(3) 0.13(3)
C64 0.24(3) 0.20(2) 0.074(18) -0.003(14) 0.015(18) 0.08(2)
C65 0.30(4) 0.176(19) 0.11(2) -0.020(18) -0.02(3) 0.09(2)
C66 0.14(2) 0.121(15) 0.093(14) -0.007(11) 0.007(13) 0.009(14)

loop_
_atom_type_symbol
_atom_type_description
_atom_type_scat_dispersion_real
_atom_type_scat_dispersion_imag
_atom_type_scat_source
C C 0.0181 0.0091 'International Tables Vol C Tables 4.2.6.8 and 6.1.1.4'
H H 0.0000 0.0000 'International Tables Vol C Tables 4.2.6.8 and 6.1.1.4'
N N 0.0311 0.0180 'International Tables Vol C Tables 4.2.6.8 and 6.1.1.4'
F F 0.0727 0.0534 'International Tables Vol C Tables 4.2.6.8 and 6.1.1.4'
P P 0.2955 0.4335 'International Tables Vol C Tables 4.2.6.8 and 6.1.1.4'
Ru Ru 0.0552 3.2960 'International Tables Vol C Tables 4.2.6.8 and 6.1.1.4'

loop_
_geom_angle_atom_site_label_1
_geom_angle_atom_site_label_2
_geom_angle_atom_site_label_3
_geom_angle
N3 Ru1 N1 89.5(7)
N3 Ru1 N5 92.8(8)
N1 Ru1 N5 175.0(7)
N3 Ru1 N6 166.6(9)
N1 Ru1 N6 103.4(8)
N5 Ru1 N6 74.0(9)
N3 Ru1 N2 96.1(7)
N1 Ru1 N2 77.0(7)
N5 Ru1 N2 98.4(8)
N6 Ru1 N2 83.6(8)
N3 Ru1 N4 82.4(7)
N1 Ru1 N4 96.1(7)
N5 Ru1 N4 88.6(7)
N6 Ru1 N4 99.4(9)
N2 Ru1 N4 173.0(7)
F4 P1 F6 99.0(13)
F4 P1 F5 91.3(14)
F6 P1 F5 161.2(15)
F4 P1 F1 107.0(13)
F6 P1 F1 92.7(12)
F5 P1 F1 99.3(12)
F4 P1 F3 83.0(13)
F6 P1 F3 84.1(12)
F5 P1 F3 81.6(12)
F1 P1 F3 169.8(14)
F4 P1 F2 171.5(14)
F6 P1 F2 84.7(13)
F5 P1 F2 83.1(14)
F1 P1 F2 80.3(13)
F3 P1 F2 89.7(12)
F8 P2 F7 90.9(14)
F8 P2 F9 85.4(15)
F7 P2 F9 176.2(16)
F8 P2 F12 92.0(15)
F7 P2 F12 90.8(16)
F9 P2 F12 89.9(16)
F8 P2 F10 176.9(16)
F7 P2 F10 91.3(15)
F9 P2 F10 92.5(15)
F12 P2 F10 85.8(15)
F8 P2 F11 90.0(15)
F7 P2 F11 87.6(15)
F9 P2 F11 91.8(16)
F12 P2 F11 177.5(19)
F10 P2 F11 92.4(15)
C1 N1 C5 115.2(19)
C1 N1 Ru1 119.4(15)
C5 N1 Ru1 125.0(15)
C45 N2 C46 123.0(19)
C45 N2 Ru1 113.9(15)
C46 N2 Ru1 120.5(15)
C47 N3 C51 111(2)
C47 N3 Ru1 132.8(17)
C51 N3 Ru1 115.2(15)
C56 N4 C52 126(2)
C56 N4 Ru1 122.2(17)
C52 N4 Ru1 111.7(17)
C61 N5 C57 120(2)
C61 N5 Ru1 116.5(16)
C57 N5 Ru1 123.2(15)
C62 N6 C66 125(2)
C62 N6 Ru1 117.6(19)
C66 N6 Ru1 116.3(19)
C2 C1 N1 125(2)
C2 C1 C45 125(2)
N1 C1 C45 108.6(18)
C1 C2 C3 118(2)
C1 C2 H2A 120.8
C3 C2 H2A 120.8
C4 C3 C2 121(2)
C4 C3 H3A 119.6
C2 C3 H3A 119.6
C3 C4 C5 117(3)
C3 C4 C6 124(2)
C5 C4 C6 115(2)
C4 C5 N1 123(2)
C4 C5 H5A 118.6
N1 C5 H5A 118.6
C4 C6 C11 128(2)
C4 C6 C7 125(2)
C11 C6 C7 107(2)
C8 C7 C6 125(2)
C8 C7 H7A 117.5
C6 C7 H7A 117.5
C7 C8 C9 121(2)
C7 C8 H8A 119.3
C9 C8 H8A 119.3
C10 C9 C8 115(3)
C10 C9 C12 122(2)
C8 C9 C12 122(2)
C9 C10 C11 119(3)
C9 C10 H10A 120.5
C11 C10 H10A 120.5
C6 C11 C10 128(3)
C6 C11 H11A 116.1
C10 C11 H11A 116.1
C13 C12 C17 117(3)
C13 C12 C9 121(2)
C17 C12 C9 119(2)
C14 C13 C12 122(3)
C14 C13 H13A 118.9
C12 C13 H13A 118.9
C15 C14 C13 122(3)
C15 C14 H14A 119.1
C13 C14 H14A 119.1
C14 C15 C16 118(3)
C14 C15 C18 122(3)
C16 C15 C18 116(2)
C17 C16 C15 115(2)
C17 C16 H16A 122.4
C15 C16 H16A 122.4
C16 C17 C12 124(3)
C16 C17 H17A 118.2
C12 C17 H17A 118.2
C19 C18 C23 120(3)
C19 C18 C15 118(2)
C23 C18 C15 119(3)
C18 C19 C20 121(3)
C18 C19 H19A 119.5
C20 C19 H19A 119.5
C21 C20 C19 119(3)
C21 C20 H20A 120.3
C19 C20 H20A 120.3
C20 C21 C22 124(3)
C20 C21 C24 115(3)
C22 C21 C24 117(2)
C23 C22 C21 115(2)
C23 C22 H22A 122.7
C21 C22 H22A 122.7
C22 C23 C18 119(3)
C22 C23 H23A 120.4
C18 C23 H23A 120.4
C29 C24 C25 115(3)
C29 C24 C21 122(3)
C25 C24 C21 123(2)
C26 C25 C24 120(3)
C26 C25 H25A 120.0
C24 C25 H25A 120.0
C25 C26 C27 121(3)
C25 C26 H26A 119.3
C27 C26 H26A 119.3
C28 C27 C26 116(3)
C28 C27 C30 122(2)
C26 C27 C30 119(3)
C29 C28 C27 121(2)
C29 C28 H28A 119.7
C27 C28 H28A 119.7
C28 C29 C24 124(3)
C28 C29 H29A 118.0
C24 C29 H29A 118.0
C31 C30 C35 118(3)
C31 C30 C27 120(3)
C35 C30 C27 120(2)
C30 C31 C32 123(3)
C30 C31 H31A 118.7
C32 C31 H31A 118.7
C31 C32 C33 119(3)
C31 C32 H32A 120.6
C33 C32 H32A 120.6
C34 C33 C36 123(3)
C34 C33 C32 114(3)
C36 C33 C32 121(3)
C33 C34 C35 128(3)
C33 C34 H34A 115.9
C35 C34 H34A 115.9
C34 C35 C30 118(3)
C34 C35 H35A 121.1
C30 C35 H35A 121.1
C37 C36 C41 114(3)
C37 C36 C33 119(3)
C41 C36 C33 123(3)
C36 C37 C38 129(3)
C36 C37 H37A 115.5
C38 C37 H37A 115.5
C37 C38 C39 113(3)
C37 C38 H38A 123.3
C39 C38 H38A 123.3
C38 C39 C40 119(3)
C38 C39 C42 115(3)
C40 C39 C42 126(2)
C41 C40 C39 120(3)
C41 C40 H40A 120.0
C39 C40 H40A 120.0
C40 C41 C36 123(3)
C40 C41 H41A 118.6
C36 C41 H41A 118.6
C43 C42 C46 118(3)
C43 C42 C39 124(2)
C46 C42 C39 114(2)
C42 C43 C44 121(2)
C42 C43 H43A 119.4
C44 C43 H43A 119.4
C45 C44 C43 120(2)
C45 C44 H44A 120.2
C43 C44 H44A 120.2
N2 C45 C44 118(2)
N2 C45 C1 117.8(19)
C44 C45 C1 121(2)
N2 C46 C42 119(2)
N2 C46 H46A 120.6
C42 C46 H46A 120.6
N3 C47 C48 135(3)
N3 C47 H47A 112.6
C48 C47 H47A 112.6
C49 C48 C47 109(3)
C49 C48 H48A 125.4
C47 C48 H48A 125.4
C48 C49 C50 124(3)
C48 C49 H49A 118.0
C50 C49 H49A 118.0
C51 C50 C49 118(3)
C51 C50 H50A 121.0
C49 C50 H50A 121.0
C50 C51 C52 127(2)
C50 C51 N3 121(2)
C52 C51 N3 111.4(19)
C53 C52 N4 116(3)
C53 C52 C51 125(2)
N4 C52 C51 119(2)
C52 C53 C54 121(3)
C52 C53 H53A 119.5
C54 C53 H53A 119.5
C55 C54 C53 119(3)
C55 C54 H54A 120.7
C53 C54 H54A 120.7
C54 C55 C56 118(3)
C54 C55 H55A 120.8
C56 C55 H55A 120.8
N4 C56 C55 119(3)
N4 C56 H56A 120.7
C55 C56 H56A 120.7
C58 C57 N5 124(2)
C58 C57 H57A 118.1
N5 C57 H57A 118.1
C57 C58 C59 115(2)
C57 C58 H58A 122.5
C59 C58 H58A 122.5
C58 C59 C60 122(3)
C58 C59 H59A 118.9
C60 C59 H59A 118.9
C59 C60 C61 119(3)
C59 C60 H60A 120.5
C61 C60 H60A 120.5
N5 C61 C62 116(2)
N5 C61 C60 120(2)
C62 C61 C60 123(2)
N6 C62 C61 113(2)
N6 C62 C63 119(3)
C61 C62 C63 128(3)
C64 C63 C62 118(4)
C64 C63 H63A 121.0
C62 C63 H63A 121.0
C63 C64 C65 119(4)
C63 C64 H64A 120.4
C65 C64 H64A 120.4
C66 C65 C64 121(4)
C66 C65 H65A 119.4
C64 C65 H65A 119.4
C65 C66 N6 114(3)
C65 C66 H66A 122.8
N6 C66 H66A 122.8

loop_
_geom_bond_atom_site_label_1
_geom_bond_atom_site_label_2
_geom_bond_distance
Ru1 N3 1.998(18)
Ru1 N1 2.035(18)
Ru1 N5 2.05(2)
Ru1 N6 2.08(2)
Ru1 N2 2.066(18)
Ru1 N4 2.06(2)
P1 F4 1.46(2)
P1 F6 1.49(2)
P1 F5 1.49(2)
P1 F1 1.52(2)
P1 F3 1.57(2)
P1 F2 1.61(2)
P2 F8 1.52(3)
P2 F7 1.58(3)
P2 F9 1.60(3)
P2 F12 1.61(3)
P2 F10 1.62(3)
P2 F11 1.65(3)
N1 C1 1.35(3)
N1 C5 1.41(3)
N2 C45 1.33(3)
N2 C46 1.41(3)
N3 C47 1.33(2)
N3 C51 1.40(2)
N4 C56 1.29(2)
N4 C52 1.35(2)
N5 C61 1.32(2)
N5 C57 1.36(2)
N6 C62 1.33(2)
N6 C66 1.39(2)
C1 C2 1.28(3)
C1 C45 1.50(3)
C2 C3 1.41(4)
C2 H2A 0.9500
C3 C4 1.36(4)
C3 H3A 0.9500
C4 C5 1.34(4)
C4 C6 1.40(4)
C5 H5A 0.9500
C6 C11 1.38(4)
C6 C7 1.47(3)
C7 C8 1.35(3)
C7 H7A 0.9500
C8 C9 1.43(4)
C8 H8A 0.9500
C9 C10 1.37(4)
C9 C12 1.42(4)
C10 C11 1.41(4)
C10 H10A 0.9500
C11 H11A 0.9500
C12 C13 1.42(4)
C12 C17 1.35(3)
C13 C14 1.27(4)
C13 H13A 0.9500
C14 C15 1.48(4)
C14 H14A 0.9500
C15 C16 1.39(4)
C15 C18 1.57(4)
C16 C17 1.46(4)
C16 H16A 0.9500
C17 H17A 0.9500
C18 C19 1.32(4)
C18 C23 1.38(3)
C19 C20 1.35(4)
C19 H19A 0.9500
C20 C21 1.28(4)
C20 H20A 0.9500
C21 C22 1.41(4)
C21 C24 1.58(4)
C22 C23 1.39(4)
C22 H22A 0.9500
C23 H23A 0.9500
C24 C29 1.41(4)
C24 C25 1.38(4)
C25 C26 1.35(4)
C25 H25A 0.9500
C26 C27 1.43(4)
C26 H26A 0.9500
C27 C28 1.40(4)
C27 C30 1.53(4)
C28 C29 1.30(4)
C28 H28A 0.9500
C29 H29A 0.9500
C30 C31 1.30(4)
C30 C35 1.49(4)
C31 C32 1.43(5)
C31 H31A 0.9500
C32 C33 1.51(4)
C32 H32A 0.9500
C33 C34 1.32(4)
C33 C36 1.44(4)
C34 C35 1.34(4)
C34 H34A 0.9500
C35 H35A 0.9500
C36 C37 1.33(4)
C36 C41 1.36(4)
C37 C38 1.39(4)
C37 H37A 0.9500
C38 C39 1.40(4)
C38 H38A 0.9500
C39 C40 1.41(4)
C39 C42 1.47(4)
C40 C41 1.35(4)
C40 H40A 0.9500
C41 H41A 0.9500
C42 C43 1.36(4)
C42 C46 1.45(4)
C43 C44 1.41(4)
C43 H43A 0.9500
C44 C45 1.43(3)
C44 H44A 0.9500
C46 H46A 0.9500
C47 C48 1.38(2)
C47 H47A 0.9500
C48 C49 1.36(2)
C48 H48A 0.9500
C49 C50 1.40(2)
C49 H49A 0.9500
C50 C51 1.40(2)
C50 H50A 0.9500
C51 C52 1.51(4)
C52 C53 1.35(2)
C53 C54 1.39(3)
C53 H53A 0.9500
C54 C55 1.38(2)
C54 H54A 0.9500
C55 C56 1.39(2)
C55 H55A 0.9500
C56 H56A 0.9500
C57 C58 1.37(2)
C57 H57A 0.9500
C58 C59 1.37(2)
C58 H58A 0.9500
C59 C60 1.38(2)
C59 H59A 0.9500
C60 C61 1.39(2)
C60 H60A 0.9500
C61 C62 1.36(2)
C62 C63 1.39(2)
C63 C64 1.38(3)
C63 H63A 0.9500
C64 C65 1.42(3)
C64 H64A 0.9500
C65 C66 1.40(3)
C65 H65A 0.9500
C66 H66A 0.9500

loop_
_geom_hbond_atom_site_label_D
_geom_hbond_atom_site_label_H
_geom_hbond_atom_site_label_A
_geom_hbond_distance_DH
_geom_hbond_distance_HA
_geom_hbond_distance_DA
_geom_hbond_angle_DHA
_geom_hbond_site_symmetry_A
C44 H44A F3 0.95 2.43 3.26(3) 146.7 4_655
C55 H55A F8 0.95 2.61 3.55(4) 168.6 3_465
C56 H56A N6 0.95 2.69 3.25(4) 118.0 .
C57 H57A N3 0.95 2.44 3.02(3) 119.2 .

loop_
_geom_torsion_atom_site_label_1
_geom_torsion_atom_site_label_2
_geom_torsion_atom_site_label_3
_geom_torsion_atom_site_label_4
_geom_torsion
C5 N1 C1 C2 4(3)
Ru1 N1 C1 C2 178.0(19)
C5 N1 C1 C45 -161(2)
Ru1 N1 C1 C45 13(2)
N1 C1 C2 C3 -6(4)
C45 C1 C2 C3 157(2)
C1 C2 C3 C4 1(4)
C2 C3 C4 C5 6(5)
C2 C3 C4 C6 -155(3)
C3 C4 C5 N1 -8(5)
C6 C4 C5 N1 155(3)
C1 N1 C5 C4 3(4)
Ru1 N1 C5 C4 -170(2)
C3 C4 C6 C11 -163(3)
C5 C4 C6 C11 36(5)
C3 C4 C6 C7 25(4)
C5 C4 C6 C7 -136(3)
C4 C6 C7 C8 159(3)
C11 C6 C7 C8 -14(4)
C6 C7 C8 C9 -5(4)
C7 C8 C9 C10 17(4)
C7 C8 C9 C12 -152(3)
C8 C9 C10 C11 -11(4)
C12 C9 C10 C11 159(3)
C4 C6 C11 C10 -151(3)
C7 C6 C11 C10 21(4)
C9 C10 C11 C6 -10(5)
C10 C9 C12 C13 171(2)
C8 C9 C12 C13 -20(4)
C10 C9 C12 C17 -28(4)
C8 C9 C12 C17 141(3)
C17 C12 C13 C14 -10(4)
C9 C12 C13 C14 151(3)
C12 C13 C14 C15 -1(5)
C13 C14 C15 C16 9(5)
C13 C14 C15 C18 -149(3)
C14 C15 C16 C17 -7(4)
C18 C15 C16 C17 153(2)
C15 C16 C17 C12 -4(4)
C13 C12 C17 C16 12(4)
C9 C12 C17 C16 -149(3)
C14 C15 C18 C19 26(4)
C16 C15 C18 C19 -133(2)
C14 C15 C18 C23 -171(3)
C16 C15 C18 C23 30(3)
C23 C18 C19 C20 -9(4)
C15 C18 C19 C20 154(3)
C18 C19 C20 C21 -1(5)
C19 C20 C21 C22 8(5)
C19 C20 C21 C24 -152(3)
C20 C21 C22 C23 -3(5)
C24 C21 C22 C23 156(3)
C21 C22 C23 C18 -8(4)
C19 C18 C23 C22 14(4)
C15 C18 C23 C22 -149(3)
C20 C21 C24 C29 139(4)
C22 C21 C24 C29 -22(4)
C20 C21 C24 C25 -32(4)
C22 C21 C24 C25 167(3)
C29 C24 C25 C26 -20(4)
C21 C24 C25 C26 152(3)
C24 C25 C26 C27 12(5)
C25 C26 C27 C28 2(4)
C25 C26 C27 C30 -159(3)
C26 C27 C28 C29 -6(4)
C30 C27 C28 C29 154(3)
C27 C28 C29 C24 -3(4)
C25 C24 C29 C28 16(5)
C21 C24 C29 C28 -156(3)
C28 C27 C30 C31 -151(3)
C26 C27 C30 C31 9(4)
C28 C27 C30 C35 10(4)
C26 C27 C30 C35 170(2)
C35 C30 C31 C32 -8(4)
C27 C30 C31 C32 154(3)
C30 C31 C32 C33 -1(5)
C31 C32 C33 C34 9(4)
C31 C32 C33 C36 -153(3)
C36 C33 C34 C35 152(3)
C32 C33 C34 C35 -10(4)
C33 C34 C35 C30 2(5)
C31 C30 C35 C34 8(4)
C27 C30 C35 C34 -153(3)
C34 C33 C36 C37 -142(3)
C32 C33 C36 C37 18(4)
C34 C33 C36 C41 15(5)
C32 C33 C36 C41 176(3)
C41 C36 C37 C38 -6(5)
C33 C36 C37 C38 154(3)
C36 C37 C38 C39 -1(4)
C37 C38 C39 C40 11(4)
C37 C38 C39 C42 -160(3)
C38 C39 C40 C41 -14(4)
C42 C39 C40 C41 156(3)
C39 C40 C41 C36 7(5)
C37 C36 C41 C40 2(4)
C33 C36 C41 C40 -156(3)
C38 C39 C42 C43 -22(4)
C40 C39 C42 C43 167(3)
C38 C39 C42 C46 133(3)
C40 C39 C42 C46 -38(4)
C46 C42 C43 C44 -3(4)
C39 C42 C43 C44 151(3)
C42 C43 C44 C45 -7(4)
C46 N2 C45 C44 -12(3)
Ru1 N2 C45 C44 -174.3(16)
C46 N2 C45 C1 148(2)
Ru1 N2 C45 C1 -14(2)
C43 C44 C45 N2 15(3)
C43 C44 C45 C1 -145(2)
C2 C1 C45 N2 -164(2)
N1 C1 C45 N2 1(3)
C2 C1 C45 C44 -4(4)
N1 C1 C45 C44 161(2)
C45 N2 C46 C42 2(3)
Ru1 N2 C46 C42 163.1(19)
C43 C42 C46 N2 6(4)
C39 C42 C46 N2 -151(2)
C51 N3 C47 C48 15(5)
Ru1 N3 C47 C48 -179(2)
N3 C47 C48 C49 -6(5)
C47 C48 C49 C50 -9(5)
C48 C49 C50 C51 12(6)
C49 C50 C51 C52 170(3)
C49 C50 C51 N3 -2(6)
C47 N3 C51 C50 -9(4)
Ru1 N3 C51 C50 -178(3)
C47 N3 C51 C52 178(2)
Ru1 N3 C51 C52 9(3)
C56 N4 C52 C53 8(4)
Ru1 N4 C52 C53 -176(2)
C56 N4 C52 C51 -177(3)
Ru1 N4 C52 C51 0(3)
C50 C51 C52 C53 -4(6)
N3 C51 C52 C53 169(3)
C50 C51 C52 N4 -178(3)
N3 C51 C52 N4 -6(4)
N4 C52 C53 C54 -11(5)
C51 C52 C53 C54 174(3)
C52 C53 C54 C55 11(5)
C53 C54 C55 C56 -7(5)
C52 N4 C56 C55 -4(4)
Ru1 N4 C56 C55 179(2)
C54 C55 C56 N4 4(5)
C61 N5 C57 C58 7(4)
Ru1 N5 C57 C58 178.2(19)
N5 C57 C58 C59 -7(4)
C57 C58 C59 C60 1(4)
C58 C59 C60 C61 4(5)
C57 N5 C61 C62 -167(3)
Ru1 N5 C61 C62 21(4)
C57 N5 C61 C60 -1(5)
Ru1 N5 C61 C60 -173(3)
C59 C60 C61 N5 -4(5)
C59 C60 C61 C62 161(4)
C66 N6 C62 C61 179(4)
Ru1 N6 C62 C61 9(5)
C66 N6 C62 C63 -7(7)
Ru1 N6 C62 C63 -177(4)
N5 C61 C62 N6 -19(6)
C60 C61 C62 N6 175(4)
N5 C61 C62 C63 168(5)
C60 C61 C62 C63 2(8)
N6 C62 C63 C64 18(8)
C61 C62 C63 C64 -169(5)
C62 C63 C64 C65 -15(8)
C63 C64 C65 C66 2(8)
C64 C65 C66 N6 8(7)
C62 N6 C66 C65 -6(6)
Ru1 N6 C66 C65 164(3)

loop_
_platon_squeeze_void_nr
_platon_squeeze_void_average_x
_platon_squeeze_void_average_y
_platon_squeeze_void_average_z
_platon_squeeze_void_volume
_platon_squeeze_void_count_electrons
_platon_squeeze_void_content
1 0.020 0.830 0.174 374 89 ' '
2 -0.020 0.170 0.674 376 88 ' '
3 0.480 0.830 0.674 376 89 ' '
4 0.520 0.170 0.174 375 88 ' '
